data_2008898
loop_
_publ_author_name
'Rochon, Fernande D.'
'Breau, Livain'

_publ_section_title
(+)-(2<i>S</i>,7<i>R</i>,9<i>R</i>,10<i>S</i>)-2-Ethenyl-4,4,7-trimethyl-3-(toluene-4-sulfonyl)-3,4,4a,5,6,7,8,8a-octahydro-2<i>H</i>-1,3-benzoxazine
_journal_issue 9
_journal_name_full 'Acta Crystallographica Section C'
_journal_page_first 1587
_journal_page_last 1589
_journal_paper_doi 10.1107/S0108270199006873
_journal_volume 55
_journal_year 1999
_chemical_formula_sum 'C20 H29 N O3 S'
_chemical_formula_weight 363.50
_chemical_name_systematic
;
(+)-(2S,7R,9R,10S)-2-Ethenyl-4,4,7-
trimethyl-3-(toluene-4-sulfonyl)perhydro-1,3-benzoxazine
;
_space_group_IT_number 19
_symmetry_cell_setting orthorhombic
_symmetry_space_group_name_Hall 'P 2ac 2ab'
_symmetry_space_group_name_H-M 'P 21 21 21'
_audit_creation_method SHELXL
_cell_angle_alpha 90.00
_cell_angle_beta 90.00
_cell_angle_gamma 90.00
_cell_formula_units_Z 4
_cell_length_a 8.843(3)
_cell_length_b 14.085(5)
_cell_length_c 15.638(5)
_cell_measurement_reflns_used 25
_cell_measurement_temperature 293(2)
_cell_measurement_theta_max 9.25
_cell_measurement_theta_min 3.86
_cell_volume 1947.8(11)
_computing_cell_refinement XSCANS
_computing_data_collection 'XSCANS (Siemens, 1996)'
_computing_data_reduction XSCANS
_computing_molecular_graphics SHELXTL
_computing_publication_material SHELXTL
_computing_structure_refinement SHELXTL
_computing_structure_solution 'SHELXTL (Sheldrick, 1995)'
_diffrn_ambient_temperature 293(2)
_diffrn_measurement_device 'Siemens P4'
_diffrn_measurement_method '2\q/\w scans'
_diffrn_radiation_monochromator graphite
_diffrn_radiation_source 'fine-focus sealed tube'
_diffrn_radiation_type MoK\a
_diffrn_radiation_wavelength 0.71073
_diffrn_reflns_av_R_equivalents 0.000
_diffrn_reflns_av_sigmaI/netI 0.076
_diffrn_reflns_limit_h_max 12
_diffrn_reflns_limit_h_min 0
_diffrn_reflns_limit_k_max 19
_diffrn_reflns_limit_k_min 0
_diffrn_reflns_limit_l_max 22
_diffrn_reflns_limit_l_min 0
_diffrn_reflns_number 3204
_diffrn_reflns_theta_max 30
_diffrn_reflns_theta_min 2.60
_diffrn_standards_decay_% 9.9
_diffrn_standards_interval_count 97
_diffrn_standards_number 3
_exptl_absorpt_coefficient_mu 0.184
_exptl_absorpt_correction_type none
_exptl_crystal_colour colourless
_exptl_crystal_density_diffrn 1.240
_exptl_crystal_density_method 'not measured'
_exptl_crystal_description plate
_exptl_crystal_F_000 784
_exptl_crystal_size_max 0.48
_exptl_crystal_size_mid 0.31
_exptl_crystal_size_min 0.17
_refine_diff_density_max 0.16
_refine_diff_density_min -0.16
_refine_ls_abs_structure_details 'Flack (1983)'
_refine_ls_abs_structure_Flack 0.04(13)
_refine_ls_extinction_method none
_refine_ls_goodness_of_fit_all 1.046
_refine_ls_goodness_of_fit_obs 1.286
_refine_ls_hydrogen_treatment mixed
_refine_ls_matrix_type full
_refine_ls_number_parameters 274
_refine_ls_number_reflns 3204
_refine_ls_number_restraints 0
_refine_ls_restrained_S_all 1.046
_refine_ls_restrained_S_obs 1.286
_refine_ls_R_factor_all 0.138
_refine_ls_R_factor_obs 0.053
_refine_ls_shift/esd_max <0.001
_refine_ls_shift/esd_mean 0.000
_refine_ls_structure_factor_coef Fsqd
_refine_ls_weighting_details 'w = 1/[\s^2^(Fo^2^)+(0.0120P)^2^] where P=(Fo^2^+2Fc^2^)/3'
_refine_ls_weighting_scheme calc
_refine_ls_wR_factor_all 0.099
_refine_ls_wR_factor_obs 0.081
_reflns_number_observed 1558
_reflns_number_total 3204
_reflns_observed_criterion I>2\s(I)
_cod_data_source_file fr1189.cif
_cod_data_source_block global
_cod_depositor_comments
;
The following automatic conversions were performed:
'_symmetry_cell_setting' value 'Orthorhombic' changed to 'orthorhombic'
according to '/home/saulius/struct/CIF-dictionaries/cif_core.dic'
dictionary named 'cif_core.dic' version 2.4.1 from 2010-06-29.

Automatic conversion script
Id: cif_fix_enum 1527 2010-12-29 10:47:43Z saulius 

The following automatic conversions were performed:

'_symmetry_cell_setting' value 'Orthorhombic' changed to
'orthorhombic' according to
/home/saulius/struct/CIF-dictionaries/cif_core.dic dictionary named
'cif_core.dic' version 2.4.1 from 2010-06-29.

Automatic conversion script
Id: cif_fix_values 1715 2011-07-08 13:25:40Z adriana 

The following automatic conversions were performed:

'_refine_ls_weighting_scheme' value 'calc w =
1/[\s^2^(Fo^2^)+(0.0120P)^2^] where P=(Fo^2^+2Fc^2^)/3' was changed
to 'calc'. New tag '_refine_ls_weighting_details' was created. The
value of the new tag was set to 'w = 1/[\s^2^(Fo^2^)+(0.0120P)^2^]
where P=(Fo^2^+2Fc^2^)/3'.

Automatic conversion script
Id: cif_fix_values 3143 2015-03-26 13:38:13Z robertas 
;
_cod_original_cell_volume 1947.9(12)
_cod_original_sg_symbol_H-M 'P21 21 21'
_cod_database_code 2008898

loop_
_symmetry_equiv_pos_as_xyz
'x, y, z'
'-x+1/2, -y, z+1/2'
'-x, y+1/2, -z+1/2'
'x+1/2, -y+1/2, -z'

loop_
_atom_site_aniso_label
_atom_site_aniso_U_11
_atom_site_aniso_U_22
_atom_site_aniso_U_33
_atom_site_aniso_U_12
_atom_site_aniso_U_13
_atom_site_aniso_U_23
S 0.0613(3) 0.0572(2) 0.0591(3) 0.0010(3) 0.0128(3) 0.0097(3)
O1 0.0594(8) 0.0991(9) 0.0381(6) -0.0149(8) -0.0089(6) -0.0018(7)
O2 0.0857(9) 0.0859(9) 0.0583(7) 0.0232(8) 0.0221(8) 0.0301(7)
O3 0.0653(8) 0.0598(8) 0.0983(10) -0.0121(8) 0.0135(9) -0.0020(8)
N3 0.0504(8) 0.0619(8) 0.0420(8) 0.0057(9) 0.0000(7) 0.0053(8)
C2 0.0522(10) 0.0761(11) 0.0369(8) 0.0108(11) 0.0023(9) 0.0064(10)
C4 0.0555(10) 0.0623(11) 0.0432(9) 0.0065(11) -0.0104(9) -0.0042(9)
C5 0.0742(13) 0.0736(12) 0.0386(9) 0.0074(12) -0.0082(11) 0.0069(10)
C6 0.0888(15) 0.0714(13) 0.0462(11) 0.0129(13) 0.0013(11) 0.0169(10)
C7 0.0816(14) 0.0494(10) 0.0696(12) 0.0076(13) 0.0225(13) 0.0072(10)
C8 0.0671(12) 0.0534(10) 0.0625(11) -0.0002(12) 0.0046(12) -0.0105(9)
C9 0.0552(11) 0.0606(11) 0.0385(9) 0.0045(11) 0.0013(9) -0.0036(9)
C10 0.0580(10) 0.0486(9) 0.0360(8) 0.0083(10) -0.0050(8) -0.0032(9)
C1' 0.0675(14) 0.111(2) 0.0580(12) 0.0173(15) -0.0076(13) 0.0041(13)
C2' 0.100(2) 0.103(2) 0.0701(14) 0.020(2) -0.012(2) -0.0074(13)
C11 0.0550(11) 0.0531(11) 0.0455(10) 0.0000(10) 0.0073(9) 0.0078(9)
C12 0.0506(11) 0.0661(12) 0.0534(11) -0.0078(11) 0.0008(10) -0.0024(10)
C13 0.0489(11) 0.0717(13) 0.0631(12) 0.0017(11) 0.0063(10) 0.0004(11)
C14 0.0595(12) 0.0572(11) 0.0466(10) -0.0023(12) 0.0083(10) 0.0062(10)
C15 0.0648(12) 0.0602(11) 0.0639(12) -0.0101(12) -0.0017(13) 0.0030(10)
C16 0.0472(11) 0.0673(12) 0.0610(12) -0.0022(11) 0.0040(10) 0.0069(10)
C17 0.101(2) 0.0661(13) 0.096(2) 0.0118(15) 0.018(2) 0.0007(13)
C41 0.0602(11) 0.0742(13) 0.0574(11) 0.0057(13) -0.0158(11) -0.0013(10)
C42 0.0635(13) 0.0739(13) 0.0729(13) -0.0091(13) -0.0028(13) -0.0155(12)
C71 0.113(2) 0.0773(14) 0.097(2) -0.009(2) 0.038(2) 0.0078(14)

loop_
_atom_site_label
_atom_site_fract_x
_atom_site_fract_y
_atom_site_fract_z
_atom_site_U_iso_or_equiv
_atom_site_thermal_displace_type
_atom_site_calc_flag
_atom_site_refinement_flags
_atom_site_occupancy
_atom_site_disorder_group
_atom_site_type_symbol
S 0.23693(6) 0.02576(4) 0.13658(3) 0.05920(14) Uani d . 1 . S
O1 -0.13811(14) -0.06105(9) 0.19123(7) 0.0656(4) Uani d . 1 . O
O2 0.1778(2) 0.05657(9) 0.05573(8) 0.0767(5) Uani d . 1 . O
O3 0.3578(2) 0.07726(9) 0.17582(9) 0.0745(5) Uani d . 1 . O
N3 0.0952(2) 0.02133(11) 0.20293(8) 0.0514(4) Uani d . 1 . N
C2 -0.0596(2) 0.02110(14) 0.16858(11) 0.0551(5) Uani d . 1 . C
H2 -0.0485 0.01837 0.10628 0.066 Uiso calc R 1 . H
C4 0.1146(2) 0.01360(13) 0.29912(10) 0.0537(5) Uani d . 1 . C
C5 -0.0223(2) -0.06770(14) 0.42447(10) 0.0621(6) Uani d . 1 . C
H5A 0.0479 -0.12061 0.42312 0.075 Uiso calc R 1 . H
H5B 0.0187 -0.01978 0.46254 0.075 Uiso calc R 1 . H
C6 -0.1747(2) -0.10158(14) 0.45863(11) 0.0688(7) Uani d . 1 . C
H6A -0.1604 -0.12886 0.51501 0.083 Uiso calc R 1 . H
H6B -0.2418 -0.04747 0.46439 0.083 Uiso calc R 1 . H
C7 -0.2487(3) -0.17521(13) 0.40063(11) 0.0669(6) Uani d . 1 . C
H7 -0.1841(3) -0.23172(13) 0.39889(11) 0.080 Uiso calc R 1 . H
C8 -0.2608(2) -0.13429(13) 0.30957(11) 0.0610(6) Uani d . 1 . C
H8A -0.2995 -0.18296 0.27153 0.073 Uiso calc R 1 . H
H8B -0.3324 -0.08213 0.30969 0.073 Uiso calc R 1 . H
C9 -0.1092(2) -0.09891(13) 0.27559(10) 0.0514(5) Uani d . 1 . C
H9 -0.0403 -0.15312 0.27033 0.062 Uiso calc R 1 . H
C10 -0.0381(2) -0.02613(13) 0.33445(9) 0.0475(5) Uani d . 1 . C
H10 -0.1085 0.02743 0.33835 0.057 Uiso calc R 1 . H
C1' -0.1400(3) 0.1156(2) 0.18731(12) 0.0790(8) Uani d . 1 . C
H1' -0.0818 0.1703 0.18291 0.095 Uiso calc R 1 . H
C2' -0.2743(3) 0.1263(2) 0.20768(13) 0.0911(9) Uani d . 1 . C
H2'A -0.3374 0.0738 0.21295 0.109 Uiso calc R 1 . H
H2'B -0.3121 0.1869 0.21769 0.109 Uiso calc R 1 . H
C11 0.3014(2) -0.09181(13) 0.12121(11) 0.0512(6) Uani d . 1 . C
C12 0.4540(2) -0.11156(14) 0.11748(11) 0.0567(6) Uani d . 1 . C
H12 0.5242 -0.06328 0.12576 0.068 Uiso calc R 1 . H
C13 0.5019(2) -0.20198(14) 0.10164(11) 0.0612(6) Uani d . 1 . C
H13 0.6052 -0.21433 0.10040 0.073 Uiso calc R 1 . H
C14 0.4029(2) -0.27517(13) 0.08752(11) 0.0544(6) Uani d . 1 . C
C15 0.2489(3) -0.25471(14) 0.09044(12) 0.0630(6) Uani d . 1 . C
H15 0.1792 -0.30298 0.08078 0.076 Uiso calc R 1 . H
C16 0.1975(2) -0.16334(14) 0.10757(11) 0.0585(6) Uani d . 1 . C
H16 0.0944 -0.15058 0.10980 0.070 Uiso calc R 1 . H
C17 0.4524(3) -0.3769(2) 0.0706(2) 0.0877(9) Uani d . 1 . C
C41 0.2465(2) -0.05325(14) 0.32035(12) 0.0639(6) Uani d . 1 . C
C42 0.1444(2) 0.1128(2) 0.33489(14) 0.0701(7) Uani d . 1 . C
C71 -0.4035(3) -0.2038(2) 0.4342(2) 0.0960(9) Uani d . 1 . C
H41A 0.343(2) -0.0339(13) 0.2955(11) 0.086(6) Uiso d . 1 . H
H41B 0.255(2) -0.0617(11) 0.3832(10) 0.061(5) Uiso d . 1 . H
H41C 0.220(2) -0.1119(11) 0.3076(9) 0.045(5) Uiso d . 1 . H
H42A 0.141(2) 0.1026(12) 0.3988(10) 0.072(6) Uiso d . 1 . H
H42B 0.240(2) 0.1420(12) 0.3166(12) 0.080(6) Uiso d . 1 . H
H42C 0.065(2) 0.1537(12) 0.3204(12) 0.083(6) Uiso d . 1 . H
H17A 0.384(3) -0.3881(15) 0.0100(13) 0.118(8) Uiso d . 1 . H
H17B 0.446(4) -0.4023(15) 0.1209(12) 0.102(8) Uiso d . 1 . H
H17C 0.561(3) -0.3882(15) 0.0475(14) 0.113(8) Uiso d . 1 . H
H71A -0.474(3) -0.1351(18) 0.4524(16) 0.147(10) Uiso d . 1 . H
H71B -0.401(3) -0.2374(18) 0.4827(16) 0.142(10) Uiso d . 1 . H
H71C -0.445(2) -0.2290(14) 0.4009(12) 0.087(7) Uiso d . 1 . H

loop_
_atom_type_symbol
_atom_type_description
_atom_type_scat_dispersion_real
_atom_type_scat_dispersion_imag
_atom_type_scat_source
C C 0.0033 0.0016 'International Tables Vol C Tables 4.2.6.8 and 6.1.1.4'
H H 0.0000 0.0000 'International Tables Vol C Tables 4.2.6.8 and 6.1.1.4'
N N 0.0061 0.0033 'International Tables Vol C Tables 4.2.6.8 and 6.1.1.4'
O O 0.0106 0.0060 'International Tables Vol C Tables 4.2.6.8 and 6.1.1.4'
S S 0.1246 0.1234 'International Tables Vol C Tables 4.2.6.8 and 6.1.1.4'

loop_
_geom_angle_atom_site_label_1
_geom_angle_atom_site_label_2
_geom_angle_atom_site_label_3
_geom_angle
_geom_angle_publ_flag
O3 S O2 119.80(9) yes
O3 S N3 108.73(8) yes
O2 S N3 107.02(8) yes
O3 S C11 107.00(9) yes
O2 S C11 106.32(8) yes
N3 S C11 107.40(8) yes
C2 O1 C9 116.71(13) yes
C2 N3 C4 117.83(13) yes
C2 N3 S 118.94(11) yes
C4 N3 S 123.18(12) yes
O1 C2 N3 111.86(15) yes
O1 C2 C1' 116.1(2) yes
N3 C2 C1' 111.0(2) yes
N3 C4 C42 108.47(15) ?
N3 C4 C41 110.14(14) ?
C42 C4 C41 110.5(2) ?
N3 C4 C10 106.16(13) yes
C42 C4 C10 110.3(2) ?
C41 C4 C10 111.12(15) ?
C6 C5 C10 111.1(2) yes
C7 C6 C5 112.6(2) yes
C71 C7 C6 111.2(2) ?
C71 C7 C8 110.9(2) ?
C6 C7 C8 109.0(2) yes
C9 C8 C7 112.5(2) yes
O1 C9 C10 112.23(14) yes
O1 C9 C8 106.43(15) yes
C10 C9 C8 111.97(14) yes
C9 C10 C5 109.75(15) yes
C9 C10 C4 112.73(14) yes
C5 C10 C4 112.51(15) yes
C2' C1' C2 126.7(2) yes
C12 C11 C16 119.8(2) ?
C12 C11 S 120.70(15) ?
C16 C11 S 119.34(15) ?
C13 C12 C11 120.0(2) ?
C12 C13 C14 122.2(2) ?
C13 C14 C15 117.6(2) ?
C13 C14 C17 123.5(2) ?
C15 C14 C17 118.8(2) ?
C16 C15 C14 121.1(2) ?
C11 C16 C15 119.2(2) ?
C14 C17 H17A 97.0(10) ?
C14 C17 H17B 102.0(10) ?
C14 C17 H17C 118.0(10) ?
H17A C17 H17B 132(2) ?
H17A C17 H17C 100(2) ?
H17B C17 H17C 108(2) ?
C4 C41 H41A 114.0(10) ?
C4 C41 H41B 110.0(10) ?
C4 C41 H41C 109.0(10) ?
H41A C41 H41B 111(2) ?
H41A C41 H41C 114(2) ?
H41B C41 H41C 98.0(10) ?
C4 C42 H42A 103.0(10) ?
C4 C42 H42B 115.0(10) ?
C4 C42 H42C 110.0(10) ?
H42A C42 H42B 112(2) ?
H42A C42 H42C 108(2) ?
H42B C42 H42C 109(2) ?
C7 C71 H71A 110.0(10) ?
C7 C71 H71B 114(2) ?
C7 C71 H71C 110(2) ?
H71A C71 H71B 104(2) ?
H71A C71 H71C 108(2) ?
H71B C71 H71C 111(2) ?

loop_
_geom_bond_atom_site_label_1
_geom_bond_atom_site_label_2
_geom_bond_site_symmetry_2
_geom_bond_distance
_geom_bond_publ_flag
S O3 . 1.4299(14) yes
S O2 . 1.4353(14) yes
S N3 . 1.6281(15) yes
S C11 . 1.768(2) yes
O1 C2 . 1.395(2) yes
O1 C9 . 1.446(2) yes
N3 C2 . 1.471(2) yes
N3 C4 . 1.518(2) yes
C2 C1' . 1.537(3) yes
C4 C42 . 1.528(3) ?
C4 C41 . 1.535(3) ?
C4 C10 . 1.563(3) yes
C5 C6 . 1.526(3) yes
C5 C10 . 1.531(2) yes
C6 C7 . 1.525(3) yes
C7 C71 . 1.521(4) ?
C7 C8 . 1.540(3) yes
C8 C9 . 1.526(3) yes
C9 C10 . 1.514(2) yes
C1' C2' . 1.239(3) yes
C11 C12 . 1.379(3) ?
C11 C16 . 1.380(3) ?
C12 C13 . 1.365(3) ?
C13 C14 . 1.371(3) ?
C14 C15 . 1.393(3) ?
C14 C17 . 1.521(3) ?
C15 C16 . 1.391(3) ?
C17 H17A . 1.14(2) ?
C17 H17B . 0.87(2) ?
C17 H17C . 1.04(2) ?
C41 H41A . 0.97(2) ?
C41 H41B . 0.99(2) ?
C41 H41C . 0.88(2) ?
C42 H42A . 1.01(2) ?
C42 H42B . 0.98(2) ?
C42 H42C . 0.94(2) ?
C71 H71A . 1.18(2) ?
C71 H71B . 0.89(2) ?
C71 H71C . 0.73(2) ?

loop_
_geom_torsion_atom_site_label_1
_geom_torsion_atom_site_label_2
_geom_torsion_atom_site_label_3
_geom_torsion_atom_site_label_4
_geom_torsion
_geom_torsion_publ_flag
O3 S N3 C2 147.39(14) ?
O2 S N3 C2 16.7(2) ?
C11 S N3 C2 -97.15(15) ?
O3 S N3 C4 -35.0(2) ?
O2 S N3 C4 -165.75(14) ?
C11 S N3 C4 80.4(2) ?
C9 O1 C2 N3 36.7(2) yes
C9 O1 C2 C1' -92.1(2) yes
C4 N3 C2 O1 -58.5(2) yes
S N3 C2 O1 119.20(13) yes
C4 N3 C2 C1' 72.9(2) yes
S N3 C2 C1' -109.34(15) yes
C2 N3 C4 C42 -100.2(2) ?
S N3 C4 C42 82.2(2) ?
C2 N3 C4 C41 138.7(2) ?
S N3 C4 C41 -38.9(2) ?
C2 N3 C4 C10 18.3(2) yes
S N3 C4 C10 -159.27(12) yes
C10 C5 C6 C7 57.4(2) yes
C5 C6 C7 C71 -177.2(2) ?
C5 C6 C7 C8 -54.8(2) yes
C71 C7 C8 C9 176.4(2) ?
C6 C7 C8 C9 53.7(2) yes
C2 O1 C9 C10 18.6(2) yes
C2 O1 C9 C8 141.37(15) yes
C7 C8 C9 O1 -178.82(14) yes
C7 C8 C9 C10 -55.8(2) yes
O1 C9 C10 C5 175.38(15) yes
C8 C9 C10 C5 55.7(2) yes
O1 C9 C10 C4 -58.4(2) yes
C8 C9 C10 C4 -177.99(14) yes
C6 C5 C10 C9 -56.3(2) yes
C6 C5 C10 C4 177.3(2) yes
N3 C4 C10 C9 36.9(2) yes
C42 C4 C10 C9 154.2(2) ?
C41 C4 C10 C9 -82.8(2) ?
N3 C4 C10 C5 161.70(14) yes
C42 C4 C10 C5 -81.0(2) ?
C41 C4 C10 C5 42.0(2) ?
O1 C2 C1' C2' -12.1(3) yes
N3 C2 C1' C2' -141.3(2) yes
O3 S C11 C12 -22.4(2) ?
O2 S C11 C12 106.7(2) ?
N3 S C11 C12 -139.04(15) ?
O3 S C11 C16 161.57(14) ?
O2 S C11 C16 -69.3(2) ?
N3 S C11 C16 45.0(2) ?
C16 C11 C12 C13 -1.0(3) ?
S C11 C12 C13 -176.97(13) ?
C11 C12 C13 C14 1.2(3) ?
C12 C13 C14 C15 -0.5(3) ?
C12 C13 C14 C17 -179.4(2) ?
C13 C14 C15 C16 -0.3(3) ?
C17 C14 C15 C16 178.6(2) ?
C12 C11 C16 C15 0.2(3) ?
S C11 C16 C15 176.21(14) ?
C14 C15 C16 C11 0.5(3) ?

loop_
_cod_related_entry_id
_cod_related_entry_database
_cod_related_entry_code
1 ChemSpider 21182884
